data_4076246
loop_
_publ_author_name
'Pietschnig, Rudolf'
'Merz, Klaus'

_publ_section_title
;
 Selective Formation of Functionalized Disiloxanes from
 Terphenylfluorosilanes
;
_journal_issue 6
_journal_name_full Organometallics
_journal_page_first 1373
_journal_paper_doi 10.1021/om034193l
_journal_volume 23
_journal_year 2004
_chemical_formula_moiety 'C52 H62 O Si2'
_chemical_formula_sum 'C52 H62 O Si2'
_chemical_formula_weight 759.20
_chemical_name_systematic
; 
 ? 
;
_space_group_IT_number 15
_symmetry_cell_setting monoclinic
_symmetry_space_group_name_Hall '-C 2yc'
_symmetry_space_group_name_H-M 'C 1 2/c 1'
_atom_sites_solution_hydrogens geom
_atom_sites_solution_primary direct
_atom_sites_solution_secondary difmap
_audit_creation_method SHELXL-97
_cell_angle_alpha 90.00
_cell_angle_beta 120.065(2)
_cell_angle_gamma 90.00
_cell_formula_units_Z 4
_cell_length_a 26.251(2)
_cell_length_b 13.0494(9)
_cell_length_c 14.9190(10)
_cell_measurement_reflns_used 4727
_cell_measurement_temperature 133(2)
_cell_measurement_theta_max 28.34
_cell_measurement_theta_min 2.67
_cell_volume 4423.1(5)
_computing_structure_refinement 'SHELXL-97 (Sheldrick, 1997)'
_computing_structure_solution 'SHELXS-97 (Sheldrick, 1990)'
_diffrn_ambient_temperature 133(2)
_diffrn_measured_fraction_theta_full 0.982
_diffrn_measured_fraction_theta_max 0.915
_diffrn_measurement_device 'Bruker SMART/P4'
_diffrn_measurement_method '\f scan frames'
_diffrn_radiation_monochromator graphite
_diffrn_radiation_source 'sealed tube'
_diffrn_radiation_type MoK\a
_diffrn_radiation_wavelength 0.71073
_diffrn_reflns_av_R_equivalents 0.0397
_diffrn_reflns_av_sigmaI/netI 0.0780
_diffrn_reflns_limit_h_max 32
_diffrn_reflns_limit_h_min -34
_diffrn_reflns_limit_k_max 8
_diffrn_reflns_limit_k_min -17
_diffrn_reflns_limit_l_max 19
_diffrn_reflns_limit_l_min -12
_diffrn_reflns_number 10715
_diffrn_reflns_theta_full 25.00
_diffrn_reflns_theta_max 28.38
_diffrn_reflns_theta_min 1.79
_diffrn_standards_decay_% 0.06
_diffrn_standards_number 214
_exptl_absorpt_coefficient_mu 0.117
_exptl_absorpt_correction_T_max 0.970
_exptl_absorpt_correction_T_min 0.868
_exptl_absorpt_correction_type empirical
_exptl_crystal_colour colorless
_exptl_crystal_density_diffrn 1.140
_exptl_crystal_density_method 'not measured'
_exptl_crystal_description prism
_exptl_crystal_F_000 1640
_exptl_crystal_size_max 0.45
_exptl_crystal_size_mid 0.42
_exptl_crystal_size_min 0.33
_refine_diff_density_max 0.340
_refine_diff_density_min -0.324
_refine_diff_density_rms 0.052
_refine_ls_extinction_method none
_refine_ls_goodness_of_fit_ref 0.923
_refine_ls_hydrogen_treatment mixed
_refine_ls_matrix_type full
_refine_ls_number_parameters 251
_refine_ls_number_reflns 5088
_refine_ls_number_restraints 0
_refine_ls_restrained_S_all 0.923
_refine_ls_R_factor_all 0.0736
_refine_ls_R_factor_gt 0.0429
_refine_ls_shift/su_max 0.001
_refine_ls_shift/su_mean 0.000
_refine_ls_structure_factor_coef Fsqd
_refine_ls_weighting_details 'calc w=1/[\s^2^(Fo^2^)+(0.0534P)^2^+0.0000P] where P=(Fo^2^+2Fc^2^)/3'
_refine_ls_weighting_scheme calc
_refine_ls_wR_factor_gt 0.1013
_refine_ls_wR_factor_ref 0.1106
_reflns_number_gt 3275
_reflns_number_total 5088
_reflns_threshold_expression >2sigma(I)
_cod_data_source_file om034193lsi20030925_081417.cif
_cod_data_source_block RPMedisiloxan
_cod_original_cell_volume 4423.0(5)
_cod_database_code 4076246

loop_
_symmetry_equiv_pos_as_xyz
'x, y, z'
'-x, y, -z+1/2'
'x+1/2, y+1/2, z'
'-x+1/2, y+1/2, -z+1/2'
'-x, -y, -z'
'x, -y, z-1/2'
'-x+1/2, -y+1/2, -z'
'x+1/2, -y+1/2, z-1/2'

loop_
_atom_site_label
_atom_site_type_symbol
_atom_site_fract_x
_atom_site_fract_y
_atom_site_fract_z
_atom_site_U_iso_or_equiv
_atom_site_adp_type
_atom_site_occupancy
_atom_site_symmetry_multiplicity
_atom_site_calc_flag
_atom_site_refinement_flags
Si1 Si 0.47405(2) 0.37904(4) 0.32389(4) 0.01437(13) Uani 1 1 d .
O1 O 0.5000 0.33777(12) 0.2500 0.0180(4) Uani 1 2 d S
C1 C 0.42628(8) 0.26864(13) 0.32300(13) 0.0143(4) Uani 1 1 d .
C2 C 0.36499(8) 0.26481(13) 0.25114(13) 0.0158(4) Uani 1 1 d .
C3 C 0.33440(8) 0.17222(14) 0.23242(14) 0.0201(4) Uani 1 1 d .
H3 H 0.2935 0.1705 0.1832 0.024 Uiso 1 1 calc R
C4 C 0.36225(9) 0.08357(14) 0.28368(15) 0.0235(4) Uani 1 1 d .
H4 H 0.3414 0.0205 0.2667 0.028 Uiso 1 1 calc R
C5 C 0.42105(8) 0.08713(14) 0.36029(14) 0.0212(4) Uani 1 1 d .
H5 H 0.4399 0.0269 0.3983 0.025 Uiso 1 1 calc R
C6 C 0.45290(8) 0.17847(14) 0.38219(13) 0.0165(4) Uani 1 1 d .
C7 C 0.32756(7) 0.35734(13) 0.19724(13) 0.0152(4) Uani 1 1 d .
C8 C 0.31011(8) 0.42274(14) 0.25214(14) 0.0178(4) Uani 1 1 d .
C9 C 0.27202(8) 0.50363(14) 0.19977(14) 0.0202(4) Uani 1 1 d .
H9 H 0.2607 0.5481 0.2372 0.024 Uiso 1 1 calc R
C10 C 0.24988(8) 0.52182(14) 0.09488(14) 0.0205(4) Uani 1 1 d .
C11 C 0.26793(8) 0.45623(14) 0.04234(14) 0.0202(4) Uani 1 1 d .
H11 H 0.2537 0.4675 -0.0293 0.024 Uiso 1 1 calc R
C12 C 0.30616(8) 0.37459(14) 0.09150(13) 0.0165(4) Uani 1 1 d .
C13 C 0.33243(8) 0.40715(15) 0.36606(14) 0.0238(4) Uani 1 1 d .
H13A H 0.3114 0.4514 0.3877 0.036 Uiso 1 1 d R
H13B H 0.3737 0.4231 0.4048 0.036 Uiso 1 1 d R
H13C H 0.3265 0.3371 0.3782 0.036 Uiso 1 1 d R
C14 C 0.20719(9) 0.60831(15) 0.03930(16) 0.0312(5) Uani 1 1 d .
H14A H 0.1908 0.6317 0.0805 0.047 Uiso 1 1 d R
H14B H 0.1762 0.5842 -0.0263 0.047 Uiso 1 1 d R
H14C H 0.2275 0.6638 0.0283 0.047 Uiso 1 1 d R
C15 C 0.32444(8) 0.30586(14) 0.03120(14) 0.0214(4) Uani 1 1 d .
H15A H 0.3175 0.3402 -0.0308 0.032 Uiso 1 1 d R
H15B H 0.3019 0.2436 0.0133 0.032 Uiso 1 1 d R
H15C H 0.3656 0.2900 0.0728 0.032 Uiso 1 1 d R
C17 C 0.51288(8) 0.17897(13) 0.47778(13) 0.0164(4) Uani 1 1 d .
C18 C 0.56369(8) 0.14289(13) 0.47834(14) 0.0170(4) Uani 1 1 d .
C19 C 0.61795(8) 0.15017(13) 0.56994(14) 0.0188(4) Uani 1 1 d .
H19 H 0.6522 0.1261 0.5704 0.023 Uiso 1 1 calc R
C20 C 0.62358(8) 0.19123(13) 0.66013(14) 0.0201(4) Uani 1 1 d .
C21 C 0.57222(8) 0.21988(14) 0.65966(14) 0.0214(4) Uani 1 1 d .
H21 H 0.5749 0.2440 0.7220 0.026 Uiso 1 1 calc R
C22 C 0.51737(8) 0.21418(14) 0.57086(14) 0.0194(4) Uani 1 1 d .
C23 C 0.56029(8) 0.09772(15) 0.38278(14) 0.0232(4) Uani 1 1 d .
H23A H 0.5334 0.0410 0.3592 0.035 Uiso 1 1 d R
H23B H 0.5986 0.0743 0.3987 0.035 Uiso 1 1 d R
H23C H 0.5468 0.1489 0.3295 0.035 Uiso 1 1 d R
C24 C 0.68307(9) 0.20480(16) 0.75598(15) 0.0286(5) Uani 1 1 d .
H24A H 0.7131 0.2032 0.7373 0.043 Uiso 1 1 d R
H24B H 0.6896 0.1504 0.8040 0.043 Uiso 1 1 d R
H24C H 0.6843 0.2695 0.7877 0.043 Uiso 1 1 d R
C25 C 0.46341(9) 0.24693(17) 0.57560(15) 0.0285(5) Uani 1 1 d .
H25A H 0.4735 0.2537 0.6467 0.043 Uiso 1 1 d R
H25B H 0.4331 0.1962 0.5423 0.043 Uiso 1 1 d R
H25C H 0.4495 0.3115 0.5410 0.043 Uiso 1 1 d R
C26 C 0.43420(8) 0.50199(13) 0.26901(14) 0.0194(4) Uani 1 1 d .
H26A H 0.4624 0.5551 0.2764 0.029 Uiso 1 1 calc R
H26B H 0.4140 0.5228 0.3063 0.029 Uiso 1 1 calc R
H26C H 0.4052 0.4926 0.1955 0.029 Uiso 1 1 calc R
C27 C 0.53740(8) 0.41064(14) 0.45368(14) 0.0202(4) Uani 1 1 d .
H27A H 0.5654 0.3534 0.4784 0.030 Uiso 1 1 calc R
H27B H 0.5232 0.4226 0.5023 0.030 Uiso 1 1 calc R
H27C H 0.5570 0.4725 0.4487 0.030 Uiso 1 1 calc R

loop_
_atom_site_aniso_label
_atom_site_aniso_U_11
_atom_site_aniso_U_22
_atom_site_aniso_U_33
_atom_site_aniso_U_23
_atom_site_aniso_U_13
_atom_site_aniso_U_12
Si1 0.0126(3) 0.0137(2) 0.0162(3) -0.0008(2) 0.0068(2) -0.0002(2)
O1 0.0198(10) 0.0143(9) 0.0232(10) 0.000 0.0134(9) 0.000
C1 0.0127(10) 0.0165(9) 0.0143(9) -0.0003(7) 0.0072(8) -0.0002(7)
C2 0.0141(10) 0.0179(9) 0.0161(9) -0.0006(7) 0.0080(8) 0.0007(8)
C3 0.0120(10) 0.0215(10) 0.0221(10) -0.0013(8) 0.0050(8) -0.0041(8)
C4 0.0199(11) 0.0173(9) 0.0301(11) -0.0007(8) 0.0101(9) -0.0064(8)
C5 0.0191(11) 0.0177(9) 0.0249(10) 0.0049(8) 0.0095(9) 0.0004(8)
C6 0.0148(10) 0.0197(9) 0.0157(9) 0.0010(7) 0.0081(8) 0.0002(8)
C7 0.0089(9) 0.0154(9) 0.0195(9) -0.0009(7) 0.0058(8) -0.0026(7)
C8 0.0115(10) 0.0209(9) 0.0192(9) -0.0014(8) 0.0064(8) -0.0020(8)
C9 0.0156(10) 0.0194(9) 0.0268(11) -0.0052(8) 0.0114(9) -0.0012(8)
C10 0.0134(10) 0.0177(10) 0.0272(11) 0.0021(8) 0.0077(8) 0.0002(8)
C11 0.0163(10) 0.0209(10) 0.0195(10) 0.0018(8) 0.0062(8) -0.0019(8)
C12 0.0118(10) 0.0175(9) 0.0193(9) -0.0019(8) 0.0071(8) -0.0035(8)
C13 0.0187(11) 0.0296(11) 0.0222(10) -0.0031(8) 0.0096(9) 0.0015(8)
C14 0.0292(13) 0.0261(11) 0.0326(12) 0.0043(9) 0.0114(10) 0.0088(10)
C15 0.0196(11) 0.0224(10) 0.0208(10) -0.0004(8) 0.0090(9) -0.0004(8)
C17 0.0142(10) 0.0144(9) 0.0170(9) 0.0037(7) 0.0051(8) -0.0012(7)
C18 0.0184(10) 0.0134(9) 0.0177(9) 0.0049(7) 0.0079(8) 0.0012(7)
C19 0.0143(10) 0.0164(9) 0.0237(10) 0.0053(8) 0.0081(8) 0.0019(8)
C20 0.0186(11) 0.0162(9) 0.0175(9) 0.0044(8) 0.0032(8) -0.0004(8)
C21 0.0244(11) 0.0217(10) 0.0156(9) 0.0021(8) 0.0081(9) 0.0018(8)
C22 0.0192(11) 0.0193(10) 0.0191(10) 0.0044(8) 0.0091(9) 0.0025(8)
C23 0.0188(11) 0.0267(11) 0.0228(10) 0.0010(8) 0.0095(9) 0.0037(8)
C24 0.0226(12) 0.0288(11) 0.0247(11) 0.0000(9) 0.0046(9) -0.0005(9)
C25 0.0232(12) 0.0413(13) 0.0225(11) 0.0011(9) 0.0125(10) 0.0057(10)
C26 0.0173(10) 0.0169(9) 0.0241(10) -0.0003(8) 0.0104(8) -0.0019(8)
C27 0.0172(10) 0.0178(9) 0.0220(10) -0.0017(8) 0.0071(8) -0.0023(8)

loop_
_atom_type_symbol
_atom_type_description
_atom_type_scat_dispersion_real
_atom_type_scat_dispersion_imag
_atom_type_scat_source
C C 0.0033 0.0016 'International Tables Vol C Tables 4.2.6.8 and 6.1.1.4'
H H 0.0000 0.0000 'International Tables Vol C Tables 4.2.6.8 and 6.1.1.4'
O O 0.0106 0.0060 'International Tables Vol C Tables 4.2.6.8 and 6.1.1.4'
Si Si 0.0817 0.0704 'International Tables Vol C Tables 4.2.6.8 and 6.1.1.4'

loop_
_geom_angle_atom_site_label_1
_geom_angle_atom_site_label_2
_geom_angle_atom_site_label_3
_geom_angle
_geom_angle_site_symmetry_3
O1 Si1 C27 108.35(6) .
O1 Si1 C26 108.41(7) .
C27 Si1 C26 106.18(8) .
O1 Si1 C1 103.83(7) .
C27 Si1 C1 114.65(8) .
C26 Si1 C1 115.14(8) .
Si1 O1 Si1 141.90(11) 2_655
C2 C1 C6 117.20(16) .
C2 C1 Si1 121.68(13) .
C6 C1 Si1 120.19(13) .
C3 C2 C1 120.10(16) .
C3 C2 C7 115.42(16) .
C1 C2 C7 124.29(15) .
C4 C3 C2 121.50(17) .
C3 C4 C5 119.43(18) .
C4 C5 C6 120.65(17) .
C5 C6 C1 120.59(17) .
C5 C6 C17 116.41(16) .
C1 C6 C17 122.59(16) .
C12 C7 C8 119.54(16) .
C12 C7 C2 120.98(15) .
C8 C7 C2 119.29(15) .
C9 C8 C7 118.94(17) .
C9 C8 C13 119.89(16) .
C7 C8 C13 121.16(16) .
C10 C9 C8 122.58(17) .
C9 C10 C11 117.38(17) .
C9 C10 C14 121.47(17) .
C11 C10 C14 121.14(17) .
C12 C11 C10 122.10(17) .
C11 C12 C7 119.45(16) .
C11 C12 C15 120.06(16) .
C7 C12 C15 120.49(16) .
C22 C17 C18 119.37(17) .
C22 C17 C6 117.79(16) .
C18 C17 C6 122.80(16) .
C19 C18 C17 118.70(16) .
C19 C18 C23 120.07(16) .
C17 C18 C23 121.23(16) .
C20 C19 C18 122.44(17) .
C19 C20 C21 117.76(17) .
C19 C20 C24 121.46(17) .
C21 C20 C24 120.78(17) .
C22 C21 C20 121.91(17) .
C21 C22 C17 119.52(17) .
C21 C22 C25 119.21(16) .
C17 C22 C25 121.27(17) .

loop_
_geom_bond_atom_site_label_1
_geom_bond_atom_site_label_2
_geom_bond_distance
_geom_bond_site_symmetry_2
Si1 O1 1.6499(7) .
Si1 C27 1.8597(18) .
Si1 C26 1.8656(18) .
Si1 C1 1.9055(18) .
O1 Si1 1.6499(7) 2_655
C1 C2 1.419(2) .
C1 C6 1.426(2) .
C2 C3 1.399(2) .
C2 C7 1.509(2) .
C3 C4 1.377(3) .
C4 C5 1.387(3) .
C5 C6 1.397(2) .
C6 C17 1.504(2) .
C7 C12 1.402(2) .
C7 C8 1.409(2) .
C8 C9 1.393(2) .
C8 C13 1.508(2) .
C9 C10 1.390(2) .
C10 C11 1.394(2) .
C10 C14 1.512(2) .
C11 C12 1.394(2) .
C12 C15 1.509(2) .
C17 C22 1.410(2) .
C17 C18 1.411(2) .
C18 C19 1.398(2) .
C18 C23 1.504(2) .
C19 C20 1.386(3) .
C20 C21 1.396(3) .
C20 C24 1.509(2) .
C21 C22 1.387(2) .
C22 C25 1.515(3) .

loop_
_geom_torsion_atom_site_label_1
_geom_torsion_atom_site_label_2
_geom_torsion_atom_site_label_3
_geom_torsion_atom_site_label_4
_geom_torsion
_geom_torsion_site_symmetry_4
C27 Si1 O1 Si1 -82.38(7) 2_655
C26 Si1 O1 Si1 32.44(6) 2_655
C1 Si1 O1 Si1 155.34(6) 2_655
O1 Si1 C1 C2 -93.44(14) .
C27 Si1 C1 C2 148.54(14) .
C26 Si1 C1 C2 24.91(17) .
O1 Si1 C1 C6 75.22(14) .
C27 Si1 C1 C6 -42.79(16) .
C26 Si1 C1 C6 -166.43(13) .
C6 C1 C2 C3 -6.9(2) .
Si1 C1 C2 C3 162.11(13) .
C6 C1 C2 C7 167.91(16) .
Si1 C1 C2 C7 -23.1(2) .
C1 C2 C3 C4 1.1(3) .
C7 C2 C3 C4 -174.17(17) .
C2 C3 C4 C5 4.1(3) .
C3 C4 C5 C6 -3.2(3) .
C4 C5 C6 C1 -2.9(3) .
C4 C5 C6 C17 170.01(16) .
C2 C1 C6 C5 7.8(2) .
Si1 C1 C6 C5 -161.38(13) .
C2 C1 C6 C17 -164.64(15) .
Si1 C1 C6 C17 26.2(2) .
C3 C2 C7 C12 -77.1(2) .
C1 C2 C7 C12 107.9(2) .
C3 C2 C7 C8 97.87(19) .
C1 C2 C7 C8 -77.1(2) .
C12 C7 C8 C9 -0.3(3) .
C2 C7 C8 C9 -175.30(16) .
C12 C7 C8 C13 -179.64(16) .
C2 C7 C8 C13 5.4(2) .
C7 C8 C9 C10 0.8(3) .
C13 C8 C9 C10 -179.85(17) .
C8 C9 C10 C11 -1.0(3) .
C8 C9 C10 C14 178.17(18) .
C9 C10 C11 C12 0.7(3) .
C14 C10 C11 C12 -178.47(17) .
C10 C11 C12 C7 -0.2(3) .
C10 C11 C12 C15 -179.92(16) .
C8 C7 C12 C11 0.0(3) .
C2 C7 C12 C11 174.93(16) .
C8 C7 C12 C15 179.73(16) .
C2 C7 C12 C15 -5.4(3) .
C5 C6 C17 C22 -93.3(2) .
C1 C6 C17 C22 79.4(2) .
C5 C6 C17 C18 84.6(2) .
C1 C6 C17 C18 -102.7(2) .
C22 C17 C18 C19 -4.7(2) .
C6 C17 C18 C19 177.49(15) .
C22 C17 C18 C23 175.61(16) .
C6 C17 C18 C23 -2.2(3) .
C17 C18 C19 C20 0.2(3) .
C23 C18 C19 C20 179.91(17) .
C18 C19 C20 C21 4.2(3) .
C18 C19 C20 C24 -175.85(17) .
C19 C20 C21 C22 -4.1(3) .
C24 C20 C21 C22 175.91(17) .
C20 C21 C22 C17 -0.3(3) .
C20 C21 C22 C25 -179.73(17) .
C18 C17 C22 C21 4.7(3) .
C6 C17 C22 C21 -177.30(16) .
C18 C17 C22 C25 -175.85(17) .
C6 C17 C22 C25 2.1(3) .
